data_7042896
loop_
_publ_author_name
'Bamford, Karlee L.'
'Longobardi, Lauren E.'
'Liu, Lei'
'Grimme, Stefan'
'Stephan, Douglas W.'

_publ_section_title
;
 FLP reduction and hydroboration of phenanthrene o-iminoquinones and
 \a-diimines.
;
_journal_issue 16
_journal_name_full 'Dalton transactions (Cambridge, England : 2003)'
_journal_page_first 5308
_journal_page_last 5319
_journal_paper_doi 10.1039/c7dt01024a
_journal_volume 46
_journal_year 2017
_chemical_formula_sum 'C73 H54 B2 Cl2 F10 N4'
_chemical_formula_weight 1269.72
_space_group_crystal_system monoclinic
_space_group_IT_number 14
_space_group_name_Hall '-P 2yn'
_space_group_name_H-M_alt 'P 1 21/n 1'
_symmetry_space_group_name_Hall '-P 2yn'
_symmetry_space_group_name_H-M 'P 1 21/n 1'
_atom_sites_solution_hydrogens geom
_audit_creation_method SHELXL-2014/7
_audit_update_record
;
2017-03-28 deposited with the CCDC.
2017-03-28 downloaded from the CCDC.
;
_cell_angle_alpha 90
_cell_angle_beta 91.584(16)
_cell_angle_gamma 90
_cell_formula_units_Z 2
_cell_length_a 13.950(3)
_cell_length_b 15.254(5)
_cell_length_c 14.255(3)
_cell_measurement_reflns_used 2304
_cell_measurement_temperature 150(2)
_cell_measurement_theta_max 18.46
_cell_measurement_theta_min 2.42
_cell_volume 3032.2(13)
_computing_data_collection 'Bruker APEX2'
_computing_molecular_graphics 'ORTEP-3 (Farrugia, 1999)'
_computing_publication_material 'ORTEP-3 (Farrugia, 1999)'
_computing_structure_refinement 'SHELXL-2014/7 (Sheldrick, 2014)'
_computing_structure_solution 'SHELXS-97 (Sheldrick, 2008)'
_diffrn_ambient_temperature 150(2)
_diffrn_measured_fraction_theta_full 1.000
_diffrn_measured_fraction_theta_max 1.000
_diffrn_measurement_device_type 'Bruker APEX II CCD'
_diffrn_radiation_type MoK\a
_diffrn_radiation_wavelength 0.71073
_diffrn_reflns_av_R_equivalents 0.1672
_diffrn_reflns_av_unetI/netI 0.1123
_diffrn_reflns_Laue_measured_fraction_full 1.000
_diffrn_reflns_Laue_measured_fraction_max 1.000
_diffrn_reflns_limit_h_max 16
_diffrn_reflns_limit_h_min -16
_diffrn_reflns_limit_k_max 18
_diffrn_reflns_limit_k_min -18
_diffrn_reflns_limit_l_max 17
_diffrn_reflns_limit_l_min -17
_diffrn_reflns_number 46574
_diffrn_reflns_point_group_measured_fraction_full 1.000
_diffrn_reflns_point_group_measured_fraction_max 1.000
_diffrn_reflns_theta_full 25.242
_diffrn_reflns_theta_max 25.247
_diffrn_reflns_theta_min 1.979
_exptl_absorpt_coefficient_mu 0.187
_exptl_absorpt_correction_T_max 0.7456
_exptl_absorpt_correction_T_min 0.6966
_exptl_absorpt_correction_type multi-scan
_exptl_absorpt_process_details SADABS
_exptl_crystal_colour colourless
_exptl_crystal_density_diffrn 1.391
_exptl_crystal_density_method 'not measured'
_exptl_crystal_description shard
_exptl_crystal_F_000 1308
_exptl_crystal_size_max 0.5
_exptl_crystal_size_mid 0.4
_exptl_crystal_size_min 0.1
_refine_diff_density_max 0.285
_refine_diff_density_min -0.241
_refine_diff_density_rms 0.055
_refine_ls_extinction_method none
_refine_ls_goodness_of_fit_ref 1.015
_refine_ls_hydrogen_treatment constr
_refine_ls_matrix_type full
_refine_ls_number_parameters 428
_refine_ls_number_reflns 5491
_refine_ls_number_restraints 0
_refine_ls_restrained_S_all 1.015
_refine_ls_R_factor_all 0.1614
_refine_ls_R_factor_gt 0.0595
_refine_ls_shift/su_max 0.000
_refine_ls_shift/su_mean 0.000
_refine_ls_structure_factor_coef Fsqd
_refine_ls_weighting_details 'w=1/[\s^2^(Fo^2^)+(0.0414P)^2^+1.8844P] where P=(Fo^2^+2Fc^2^)/3'
_refine_ls_weighting_scheme calc
_refine_ls_wR_factor_gt 0.1021
_refine_ls_wR_factor_ref 0.1402
_reflns_Friedel_coverage 0.000
_reflns_number_gt 2709
_reflns_number_total 5491
_reflns_threshold_expression 'I > 2\s(I)'
_cod_data_source_file c7dt01024a2.cif
_cod_data_source_block compound_12
_cod_database_code 7042896
_shelx_shelxl_version_number 2014/7
_shelx_space_group_comment
;
The symmetry employed for this shelxl refinement is uniquely defined
by the following loop, which should always be used as a source of
symmetry information in preference to the above space-group names.
They are only intended as comments.
;

loop_
_space_group_symop_operation_xyz
'x, y, z'
'-x+1/2, y+1/2, -z+1/2'
'-x, -y, -z'
'x-1/2, -y-1/2, z-1/2'

loop_
_atom_site_label
_atom_site_type_symbol
_atom_site_fract_x
_atom_site_fract_y
_atom_site_fract_z
_atom_site_U_iso_or_equiv
_atom_site_adp_type
_atom_site_occupancy
_atom_site_site_symmetry_order
_atom_site_calc_flag
_atom_site_refinement_flags_posn
_atom_site_refinement_flags_adp
_atom_site_refinement_flags_occupancy
_atom_site_disorder_assembly
_atom_site_disorder_group
B01 B -0.1651(3) 0.3027(3) -0.4775(3) 0.0245(10) Uani 1 1 d . . . . .
N01 N -0.08059(18) 0.25670(19) -0.50176(18) 0.0238(7) Uani 1 1 d . . . . .
N02 N -0.14138(18) 0.35530(19) -0.39846(18) 0.0243(7) Uani 1 1 d . . . . .
F402 F -0.31877(15) 0.19338(16) -0.41076(15) 0.0517(7) Uani 1 1 d . . . . .
F403 F -0.49508(15) 0.18150(19) -0.48656(17) 0.0648(8) Uani 1 1 d . . . . .
F404 F -0.54386(15) 0.27413(17) -0.64469(17) 0.0615(8) Uani 1 1 d . . . . .
F405 F -0.41206(17) 0.37742(16) -0.72556(16) 0.0584(7) Uani 1 1 d . . . . .
F406 F -0.23355(15) 0.39024(15) -0.65021(14) 0.0477(6) Uani 1 1 d . . . . .
C01 C -0.0093(3) 0.3240(3) -0.6777(3) 0.0414(11) Uani 1 1 d . . . . .
H01A H 0.0478 0.3363 -0.6383 0.062 Uiso 1 1 calc R U . . .
H01B H -0.0617 0.3627 -0.6596 0.062 Uiso 1 1 calc R U . . .
H01C H 0.0052 0.3341 -0.7437 0.062 Uiso 1 1 calc R U . . .
C02 C -0.1226(3) 0.0750(3) -0.4723(2) 0.0413(11) Uani 1 1 d . . . . .
H02A H -0.1868 0.0967 -0.4586 0.062 Uiso 1 1 calc R U . . .
H02B H -0.0768 0.0955 -0.4237 0.062 Uiso 1 1 calc R U . . .
H02C H -0.1232 0.0107 -0.4732 0.062 Uiso 1 1 calc R U . . .
C03 C -0.1419(3) 0.5277(3) -0.4790(3) 0.0494(12) Uani 1 1 d . . . . .
H03A H -0.1659 0.4940 -0.5332 0.074 Uiso 1 1 calc R U . . .
H03B H -0.0747 0.5126 -0.4656 0.074 Uiso 1 1 calc R U . . .
H03C H -0.1471 0.5905 -0.4928 0.074 Uiso 1 1 calc R U . . .
C04 C -0.2503(3) 0.3096(3) -0.2350(3) 0.0430(11) Uani 1 1 d . . . . .
H04A H -0.2001 0.3083 -0.1855 0.064 Uiso 1 1 calc R U . . .
H04B H -0.2358 0.2661 -0.2832 0.064 Uiso 1 1 calc R U . . .
H04C H -0.3124 0.2959 -0.2079 0.064 Uiso 1 1 calc R U . . .
C101 C -0.0429(2) 0.3420(2) -0.3749(2) 0.0246(9) Uani 1 1 d . . . . .
C102 C 0.0149(2) 0.3808(2) -0.3000(2) 0.0265(9) Uani 1 1 d . . . . .
C103 C -0.0193(3) 0.4436(3) -0.2352(2) 0.0347(10) Uani 1 1 d . . . . .
H103 H -0.0843 0.4620 -0.2397 0.042 Uiso 1 1 calc R U . . .
C104 C 0.0403(3) 0.4780(3) -0.1663(3) 0.0424(11) Uani 1 1 d . . . . .
H104 H 0.0162 0.5191 -0.1229 0.051 Uiso 1 1 calc R U . . .
C105 C 0.1360(3) 0.4526(3) -0.1600(3) 0.0444(11) Uani 1 1 d . . . . .
H105 H 0.1773 0.4772 -0.1129 0.053 Uiso 1 1 calc R U . . .
C106 C 0.1706(3) 0.3924(3) -0.2212(3) 0.0383(10) Uani 1 1 d . . . . .
H106 H 0.2363 0.3763 -0.2162 0.046 Uiso 1 1 calc R U . . .
C107 C 0.1120(2) 0.3534(2) -0.2918(2) 0.0276(9) Uani 1 1 d . . . . .
C108 C 0.1495(2) 0.2876(2) -0.3548(2) 0.0271(9) Uani 1 1 d . . . . .
C109 C 0.2447(3) 0.2561(3) -0.3437(3) 0.0366(10) Uani 1 1 d . . . . .
H109 H 0.2844 0.2788 -0.2942 0.044 Uiso 1 1 calc R U . . .
C110 C 0.2810(3) 0.1941(3) -0.4022(3) 0.0408(11) Uani 1 1 d . . . . .
H110 H 0.3453 0.1748 -0.3931 0.049 Uiso 1 1 calc R U . . .
C111 C 0.2242(2) 0.1592(3) -0.4749(2) 0.0344(10) Uani 1 1 d . . . . .
H111 H 0.2496 0.1163 -0.5156 0.041 Uiso 1 1 calc R U . . .
C112 C 0.1311(2) 0.1874(2) -0.4873(2) 0.0296(9) Uani 1 1 d . . . . .
H112 H 0.0929 0.1636 -0.5373 0.036 Uiso 1 1 calc R U . . .
C113 C 0.0904(2) 0.2506(2) -0.4281(2) 0.0229(8) Uani 1 1 d . . . . .
C114 C -0.0065(2) 0.2815(2) -0.4360(2) 0.0247(9) Uani 1 1 d . . . . .
C201 C -0.0707(2) 0.1971(2) -0.5794(2) 0.0222(8) Uani 1 1 d . . . . .
C202 C -0.0389(2) 0.2297(2) -0.6647(2) 0.0249(9) Uani 1 1 d . . . . .
C203 C -0.0314(2) 0.1699(3) -0.7384(2) 0.0331(10) Uani 1 1 d . . . . .
H203 H -0.0101 0.1899 -0.7974 0.040 Uiso 1 1 calc R U . . .
C204 C -0.0545(3) 0.0822(3) -0.7274(3) 0.0374(10) Uani 1 1 d . . . . .
H204 H -0.0489 0.0428 -0.7785 0.045 Uiso 1 1 calc R U . . .
C205 C -0.0855(2) 0.0523(3) -0.6420(3) 0.0344(10) Uani 1 1 d . . . . .
H205 H -0.1016 -0.0078 -0.6350 0.041 Uiso 1 1 calc R U . . .
C206 C -0.0934(2) 0.1087(3) -0.5662(2) 0.0266(9) Uani 1 1 d . . . . .
C301 C -0.2007(2) 0.4211(2) -0.3569(2) 0.0263(9) Uani 1 1 d . . . . .
C302 C -0.2006(2) 0.5063(3) -0.3948(3) 0.0332(10) Uani 1 1 d . . . . .
C303 C -0.2540(3) 0.5712(3) -0.3506(3) 0.0423(11) Uani 1 1 d . . . . .
H303 H -0.2539 0.6294 -0.3741 0.051 Uiso 1 1 calc R U . . .
C304 C -0.3068(3) 0.5509(3) -0.2728(3) 0.0440(11) Uani 1 1 d . . . . .
H304 H -0.3428 0.5952 -0.2428 0.053 Uiso 1 1 calc R U . . .
C305 C -0.3072(3) 0.4661(3) -0.2388(3) 0.0371(10) Uani 1 1 d . . . . .
H305 H -0.3451 0.4528 -0.1863 0.045 Uiso 1 1 calc R U . . .
C306 C -0.2543(2) 0.3997(3) -0.2786(2) 0.0292(9) Uani 1 1 d . . . . .
C401 C -0.2684(2) 0.2932(2) -0.5265(2) 0.0262(9) Uani 1 1 d . . . . .
C402 C -0.3387(3) 0.2416(3) -0.4891(2) 0.0330(10) Uani 1 1 d . . . . .
C403 C -0.4304(3) 0.2339(3) -0.5270(3) 0.0381(10) Uani 1 1 d . . . . .
C404 C -0.4547(3) 0.2797(3) -0.6067(3) 0.0412(11) Uani 1 1 d . . . . .
C405 C -0.3880(3) 0.3319(3) -0.6474(3) 0.0370(10) Uani 1 1 d . . . . .
C406 C -0.2969(3) 0.3375(3) -0.6075(3) 0.0327(10) Uani 1 1 d . . . . .
Cl2 Cl -0.1073(2) 0.0851(2) -0.96414(17) 0.0831(10) Uani 0.5 1 d . . P A -1
Cl1 Cl 0.0550(4) -0.0272(5) -0.9965(6) 0.089(3) Uani 0.5 1 d . . P A -1
C1 C -0.0554(19) 0.008(2) -1.035(2) 0.119(15) Uani 0.5 1 d . . P A -1
H1A H -0.0987 -0.0432 -1.0411 0.142 Uiso 0.5 1 calc R U P A -1
H1B H -0.0493 0.0334 -1.0990 0.142 Uiso 0.5 1 calc R U P A -1

loop_
_atom_site_aniso_label
_atom_site_aniso_U_11
_atom_site_aniso_U_22
_atom_site_aniso_U_33
_atom_site_aniso_U_23
_atom_site_aniso_U_13
_atom_site_aniso_U_12
B01 0.023(2) 0.028(3) 0.022(2) 0.004(2) 0.0017(18) -0.0018(19)
N01 0.0204(16) 0.0280(19) 0.0227(16) -0.0028(14) -0.0021(13) 0.0006(13)
N02 0.0217(16) 0.0285(19) 0.0228(16) -0.0055(14) -0.0008(13) -0.0011(13)
F402 0.0439(14) 0.0681(19) 0.0431(14) 0.0192(13) -0.0006(11) -0.0077(13)
F403 0.0323(13) 0.084(2) 0.0784(18) -0.0048(16) 0.0104(12) -0.0176(14)
F404 0.0301(13) 0.0679(19) 0.0852(18) -0.0237(15) -0.0249(12) 0.0106(12)
F405 0.0745(17) 0.0449(17) 0.0541(15) 0.0024(13) -0.0306(13) 0.0152(14)
F406 0.0532(14) 0.0456(16) 0.0439(14) 0.0115(12) -0.0071(11) -0.0078(13)
C01 0.046(2) 0.038(3) 0.040(2) 0.005(2) 0.0108(19) -0.006(2)
C02 0.048(3) 0.035(3) 0.042(3) 0.007(2) 0.006(2) -0.002(2)
C03 0.062(3) 0.038(3) 0.049(3) 0.001(2) 0.015(2) -0.011(2)
C04 0.054(3) 0.043(3) 0.033(2) 0.006(2) 0.010(2) 0.001(2)
C101 0.023(2) 0.029(2) 0.022(2) 0.0015(18) 0.0008(16) 0.0001(17)
C102 0.033(2) 0.026(2) 0.021(2) 0.0015(17) 0.0004(16) -0.0053(18)
C103 0.034(2) 0.036(3) 0.034(2) -0.008(2) -0.0019(18) -0.0056(19)
C104 0.048(3) 0.040(3) 0.038(2) -0.009(2) -0.007(2) -0.002(2)
C105 0.050(3) 0.045(3) 0.038(3) -0.004(2) -0.015(2) -0.010(2)
C106 0.033(2) 0.042(3) 0.039(2) 0.002(2) -0.0127(19) -0.004(2)
C107 0.024(2) 0.033(2) 0.025(2) 0.0066(18) -0.0056(16) -0.0069(17)
C108 0.026(2) 0.028(2) 0.026(2) 0.0059(18) -0.0041(16) -0.0031(17)
C109 0.026(2) 0.048(3) 0.035(2) 0.000(2) -0.0076(18) -0.0040(19)
C110 0.022(2) 0.055(3) 0.045(3) 0.007(2) -0.0019(19) 0.004(2)
C111 0.024(2) 0.046(3) 0.033(2) 0.003(2) 0.0006(17) 0.0069(19)
C112 0.027(2) 0.037(3) 0.025(2) 0.0037(19) 0.0001(16) 0.0025(18)
C113 0.0210(19) 0.026(2) 0.0212(19) 0.0069(17) 0.0006(16) -0.0029(16)
C114 0.024(2) 0.025(2) 0.025(2) 0.0033(18) -0.0032(16) -0.0023(17)
C201 0.0172(18) 0.026(2) 0.023(2) -0.0029(18) -0.0056(15) 0.0033(16)
C202 0.0202(19) 0.029(2) 0.025(2) 0.0008(18) -0.0024(15) 0.0023(16)
C203 0.030(2) 0.044(3) 0.025(2) 0.002(2) 0.0017(17) 0.0062(19)
C204 0.037(2) 0.039(3) 0.037(3) -0.016(2) -0.0004(19) 0.004(2)
C205 0.031(2) 0.030(3) 0.042(3) -0.005(2) -0.0015(18) 0.0028(18)
C206 0.0205(19) 0.030(2) 0.029(2) -0.0006(19) -0.0030(16) 0.0026(17)
C301 0.0225(19) 0.030(3) 0.026(2) -0.0085(18) -0.0010(16) 0.0003(17)
C302 0.032(2) 0.029(3) 0.038(2) -0.001(2) -0.0016(18) -0.0046(19)
C303 0.051(3) 0.021(2) 0.054(3) -0.005(2) 0.000(2) 0.003(2)
C304 0.044(3) 0.037(3) 0.052(3) -0.017(2) 0.010(2) 0.008(2)
C305 0.037(2) 0.039(3) 0.036(2) -0.007(2) 0.0071(18) -0.001(2)
C306 0.028(2) 0.034(3) 0.025(2) -0.0069(19) 0.0002(17) 0.0013(18)
C401 0.023(2) 0.030(2) 0.025(2) -0.0078(18) 0.0015(16) 0.0078(17)
C402 0.029(2) 0.043(3) 0.026(2) -0.001(2) -0.0022(18) 0.0066(19)
C403 0.021(2) 0.045(3) 0.049(3) -0.006(2) 0.005(2) -0.0062(19)
C404 0.024(2) 0.046(3) 0.053(3) -0.018(2) -0.011(2) 0.009(2)
C405 0.043(3) 0.035(3) 0.032(2) -0.006(2) -0.016(2) 0.012(2)
C406 0.034(2) 0.028(3) 0.036(2) -0.003(2) -0.0024(19) -0.0016(19)
Cl2 0.086(2) 0.122(3) 0.0407(15) -0.0213(17) -0.0079(14) -0.009(2)
Cl1 0.043(3) 0.118(6) 0.105(5) 0.067(5) -0.011(2) 0.000(3)
C1 0.083(16) 0.111(17) 0.16(3) -0.020(15) 0.026(15) -0.033(12)

loop_
_atom_type_symbol
_atom_type_description
_atom_type_scat_dispersion_real
_atom_type_scat_dispersion_imag
_atom_type_scat_source
C C 0.0033 0.0016 'International Tables Vol C Tables 4.2.6.8 and 6.1.1.4'
H H 0.0000 0.0000 'International Tables Vol C Tables 4.2.6.8 and 6.1.1.4'
B B 0.0013 0.0007 'International Tables Vol C Tables 4.2.6.8 and 6.1.1.4'
F F 0.0171 0.0103 'International Tables Vol C Tables 4.2.6.8 and 6.1.1.4'
N N 0.0061 0.0033 'International Tables Vol C Tables 4.2.6.8 and 6.1.1.4'
Cl Cl 0.1484 0.1585 'International Tables Vol C Tables 4.2.6.8 and 6.1.1.4'

loop_
_geom_angle_atom_site_label_1
_geom_angle_atom_site_label_2
_geom_angle_atom_site_label_3
_geom_angle
N02 B01 N01 107.2(3)
N02 B01 C401 126.2(3)
N01 B01 C401 126.6(3)
B01 N01 C114 107.5(3)
B01 N01 C201 126.5(3)
C114 N01 C201 126.0(3)
B01 N02 C101 108.1(3)
B01 N02 C301 126.8(3)
C101 N02 C301 124.5(3)
C114 C101 N02 108.6(3)
C114 C101 C102 122.2(3)
N02 C101 C102 129.2(3)
C107 C102 C103 118.8(3)
C107 C102 C101 116.8(3)
C103 C102 C101 124.3(3)
C104 C103 C102 120.9(4)
C103 C104 C105 120.1(4)
C106 C105 C104 120.2(4)
C105 C106 C107 122.1(4)
C106 C107 C102 117.8(3)
C106 C107 C108 121.4(3)
C102 C107 C108 120.8(3)
C109 C108 C113 117.9(3)
C109 C108 C107 121.1(3)
C113 C108 C107 121.0(3)
C110 C109 C108 121.8(3)
C109 C110 C111 120.4(3)
C112 C111 C110 119.4(4)
C111 C112 C113 122.1(3)
C112 C113 C108 118.3(3)
C112 C113 C114 124.9(3)
C108 C113 C114 116.8(3)
C101 C114 N01 108.6(3)
C101 C114 C113 122.4(3)
N01 C114 C113 129.0(3)
C202 C201 C206 122.5(3)
C202 C201 N01 118.9(3)
C206 C201 N01 118.5(3)
C201 C202 C203 117.1(3)
C201 C202 C01 122.7(3)
C203 C202 C01 120.2(3)
C204 C203 C202 121.4(3)
C205 C204 C203 119.9(4)
C204 C205 C206 121.0(4)
C205 C206 C201 118.0(3)
C205 C206 C02 120.7(4)
C201 C206 C02 121.2(3)
C306 C301 C302 121.8(3)
C306 C301 N02 119.5(3)
C302 C301 N02 118.6(3)
C303 C302 C301 118.3(3)
C303 C302 C03 120.9(4)
C301 C302 C03 120.8(3)
C304 C303 C302 120.3(4)
C305 C304 C303 119.9(4)
C304 C305 C306 122.3(4)
C305 C306 C301 117.4(4)
C305 C306 C04 120.7(3)
C301 C306 C04 121.8(3)
C402 C401 C406 114.2(3)
C402 C401 B01 121.9(3)
C406 C401 B01 123.9(3)
F402 C402 C401 119.7(3)
F402 C402 C403 116.2(3)
C401 C402 C403 124.1(4)
F403 C403 C404 120.3(3)
F403 C403 C402 120.6(4)
C404 C403 C402 119.1(4)
F404 C404 C405 119.9(4)
F404 C404 C403 120.4(4)
C405 C404 C403 119.7(3)
F405 C405 C404 119.7(3)
F405 C405 C406 120.9(4)
C404 C405 C406 119.4(4)
F406 C406 C405 117.2(3)
F406 C406 C401 119.2(3)
C405 C406 C401 123.6(4)
Cl1 C1 Cl2 114.3(16)

loop_
_geom_bond_atom_site_label_1
_geom_bond_atom_site_label_2
_geom_bond_distance
B01 N02 1.416(5)
B01 N01 1.423(5)
B01 C401 1.590(5)
N01 C114 1.427(4)
N01 C201 1.441(4)
N02 C101 1.419(4)
N02 C301 1.439(4)
F402 C402 1.359(4)
F403 C403 1.346(4)
F404 C404 1.346(4)
F405 C405 1.347(4)
F406 C406 1.353(4)
C01 C202 1.509(5)
C02 C206 1.501(5)
C03 C302 1.507(5)
C04 C306 1.509(5)
C101 C114 1.376(5)
C101 C102 1.448(5)
C102 C107 1.419(5)
C102 C103 1.422(5)
C103 C104 1.374(5)
C104 C105 1.390(5)
C105 C106 1.364(5)
C106 C107 1.411(5)
C107 C108 1.454(5)
C108 C109 1.416(5)
C108 C113 1.428(5)
C109 C110 1.368(5)
C110 C111 1.394(5)
C111 C112 1.375(5)
C112 C113 1.411(5)
C113 C114 1.433(5)
C201 C202 1.397(5)
C201 C206 1.399(5)
C202 C203 1.397(5)
C203 C204 1.386(5)
C204 C205 1.380(5)
C205 C206 1.389(5)
C301 C306 1.398(5)
C301 C302 1.408(5)
C302 C303 1.398(5)
C303 C304 1.384(5)
C304 C305 1.382(5)
C305 C306 1.383(5)
C401 C402 1.376(5)
C401 C406 1.387(5)
C402 C403 1.380(5)
C403 C404 1.369(5)
C404 C405 1.366(5)
C405 C406 1.381(5)
Cl2 C1 1.73(3)
Cl1 C1 1.71(2)

loop_
_geom_torsion_atom_site_label_1
_geom_torsion_atom_site_label_2
_geom_torsion_atom_site_label_3
_geom_torsion_atom_site_label_4
_geom_torsion
N02 B01 N01 C114 0.6(4)
C401 B01 N01 C114 -176.5(3)
N02 B01 N01 C201 -178.4(3)
C401 B01 N01 C201 4.5(6)
N01 B01 N02 C101 0.3(4)
C401 B01 N02 C101 177.5(3)
N01 B01 N02 C301 171.6(3)
C401 B01 N02 C301 -11.3(6)
B01 N02 C101 C114 -1.2(4)
C301 N02 C101 C114 -172.7(3)
B01 N02 C101 C102 179.9(4)
C301 N02 C101 C102 8.4(6)
C114 C101 C102 C107 -0.3(5)
N02 C101 C102 C107 178.5(3)
C114 C101 C102 C103 179.9(3)
N02 C101 C102 C103 -1.3(6)
C107 C102 C103 C104 0.6(5)
C101 C102 C103 C104 -179.5(4)
C102 C103 C104 C105 1.0(6)
C103 C104 C105 C106 -1.1(6)
C104 C105 C106 C107 -0.6(6)
C105 C106 C107 C102 2.2(6)
C105 C106 C107 C108 -178.2(4)
C103 C102 C107 C106 -2.1(5)
C101 C102 C107 C106 178.0(3)
C103 C102 C107 C108 178.3(3)
C101 C102 C107 C108 -1.6(5)
C106 C107 C108 C109 4.1(5)
C102 C107 C108 C109 -176.3(3)
C106 C107 C108 C113 -177.9(3)
C102 C107 C108 C113 1.7(5)
C113 C108 C109 C110 1.8(5)
C107 C108 C109 C110 179.9(3)
C108 C109 C110 C111 -0.5(6)
C109 C110 C111 C112 -0.2(6)
C110 C111 C112 C113 -0.4(6)
C111 C112 C113 C108 1.7(5)
C111 C112 C113 C114 -178.8(3)
C109 C108 C113 C112 -2.4(5)
C107 C108 C113 C112 179.6(3)
C109 C108 C113 C114 178.2(3)
C107 C108 C113 C114 0.1(5)
N02 C101 C114 N01 1.6(4)
C102 C101 C114 N01 -179.4(3)
N02 C101 C114 C113 -176.9(3)
C102 C101 C114 C113 2.1(5)
B01 N01 C114 C101 -1.3(4)
C201 N01 C114 C101 177.6(3)
B01 N01 C114 C113 177.0(3)
C201 N01 C114 C113 -4.0(5)
C112 C113 C114 C101 178.6(3)
C108 C113 C114 C101 -2.0(5)
C112 C113 C114 N01 0.4(6)
C108 C113 C114 N01 179.9(3)
B01 N01 C201 C202 92.8(4)
C114 N01 C201 C202 -86.0(4)
B01 N01 C201 C206 -87.2(4)
C114 N01 C201 C206 94.0(4)
C206 C201 C202 C203 0.7(5)
N01 C201 C202 C203 -179.2(3)
C206 C201 C202 C01 -176.7(3)
N01 C201 C202 C01 3.3(5)
C201 C202 C203 C204 -0.1(5)
C01 C202 C203 C204 177.4(3)
C202 C203 C204 C205 -0.1(5)
C203 C204 C205 C206 -0.4(5)
C204 C205 C206 C201 1.1(5)
C204 C205 C206 C02 -177.0(3)
C202 C201 C206 C205 -1.2(5)
N01 C201 C206 C205 178.7(3)
C202 C201 C206 C02 176.8(3)
N01 C201 C206 C02 -3.2(4)
B01 N02 C301 C306 97.4(4)
C101 N02 C301 C306 -92.8(4)
B01 N02 C301 C302 -84.6(4)
C101 N02 C301 C302 85.3(4)
C306 C301 C302 C303 1.8(5)
N02 C301 C302 C303 -176.2(3)
C306 C301 C302 C03 179.8(3)
N02 C301 C302 C03 1.8(5)
C301 C302 C303 C304 -1.3(5)
C03 C302 C303 C304 -179.4(3)
C302 C303 C304 C305 -0.2(6)
C303 C304 C305 C306 1.5(6)
C304 C305 C306 C301 -1.1(5)
C304 C305 C306 C04 175.1(3)
C302 C301 C306 C305 -0.5(5)
N02 C301 C306 C305 177.4(3)
C302 C301 C306 C04 -176.7(3)
N02 C301 C306 C04 1.3(5)
N02 B01 C401 C402 -78.0(5)
N01 B01 C401 C402 98.6(4)
N02 B01 C401 C406 99.7(4)
N01 B01 C401 C406 -83.7(5)
C406 C401 C402 F402 178.5(3)
B01 C401 C402 F402 -3.6(5)
C406 C401 C402 C403 -0.4(5)
B01 C401 C402 C403 177.5(4)
F402 C402 C403 F403 0.5(5)
C401 C402 C403 F403 179.5(3)
F402 C402 C403 C404 -179.0(3)
C401 C402 C403 C404 0.0(6)
F403 C403 C404 F404 1.2(6)
C402 C403 C404 F404 -179.3(3)
F403 C403 C404 C405 -179.4(3)
C402 C403 C404 C405 0.1(6)
F404 C404 C405 F405 -0.1(6)
C403 C404 C405 F405 -179.6(3)
F404 C404 C405 C406 179.6(3)
C403 C404 C405 C406 0.2(6)
F405 C405 C406 F406 -0.1(5)
C404 C405 C406 F406 -179.8(3)
F405 C405 C406 C401 179.1(3)
C404 C405 C406 C401 -0.7(6)
C402 C401 C406 F406 179.9(3)
B01 C401 C406 F406 2.0(5)
C402 C401 C406 C405 0.8(5)
B01 C401 C406 C405 -177.1(4)
